data_7246918
loop_
_publ_author_name
'Wang, Shuai'
'Xiang, Wenxin'
'Pan, Chen'
'Chen, Jinqiu'
'Li, Wenju'
'Zhang, Jing'
'Zhao, Jianfeng'
'Liu, Guangfeng'

_publ_section_title
;
 Changes in piezochromic luminescence of a charge transfer complex
 subjected to grinding and isotropic compression
;
_journal_issue 27
_journal_name_full CrystEngComm
_journal_page_first 3861
_journal_page_last 3865
_journal_paper_doi 10.1039/D3CE00447C
_journal_volume 25
_journal_year 2023
_chemical_formula_moiety '1(C16 H10 O), C10 H2 N4'
_chemical_formula_sum 'C26 H12 N4 O'
_chemical_formula_weight 396.40
_space_group_crystal_system triclinic
_space_group_IT_number 2
_space_group_name_Hall '-P 1'
_space_group_name_H-M_alt 'P -1'
_atom_sites_solution_hydrogens geom
_atom_sites_solution_primary dual
_audit_creation_date 2022-04-08
_audit_creation_method
;
Olex2 1.5
(compiled 2021.12.09 svn.r5202d8cf for OlexSys, GUI svn.r6439)
;
_audit_update_record
;
2023-01-30 deposited with the CCDC.	2023-06-23 downloaded from the CCDC.
;
_cell_angle_alpha 93.490(9)
_cell_angle_beta 100.212(8)
_cell_angle_gamma 92.313(8)
_cell_formula_units_Z 2
_cell_length_a 7.9376(8)
_cell_length_b 7.9412(8)
_cell_length_c 15.8417(18)
_cell_measurement_reflns_used 3654
_cell_measurement_temperature 193.00
_cell_measurement_theta_max 69.610
_cell_measurement_theta_min 2.841
_cell_volume 979.59(18)
_computing_cell_refinement 'SAINT v8.37A (Bruker, 2015)'
_computing_data_reduction 'SAINT v8.37A (Bruker, 2015)'
_computing_molecular_graphics 'Olex2 1.5 (Dolomanov et al., 2009)'
_computing_publication_material 'Olex2 1.5 (Dolomanov et al., 2009)'
_computing_structure_refinement 'SHELXL 2018/3 (Sheldrick, 2015)'
_computing_structure_solution 'SHELXT 2018/2 (Sheldrick, 2018)'
_diffrn_ambient_temperature 193.00
_diffrn_measured_fraction_theta_full 0.979
_diffrn_measured_fraction_theta_max 0.950
_diffrn_measurement_device_type 'Bruker D8 VENTURE'
_diffrn_measurement_method '\f and \w scans'
_diffrn_radiation_type CuK\a
_diffrn_radiation_wavelength 1.54178
_diffrn_reflns_av_R_equivalents 0.0851
_diffrn_reflns_av_unetI/netI 0.0973
_diffrn_reflns_Laue_measured_fraction_full 0.979
_diffrn_reflns_Laue_measured_fraction_max 0.950
_diffrn_reflns_limit_h_max 9
_diffrn_reflns_limit_h_min -9
_diffrn_reflns_limit_k_max 9
_diffrn_reflns_limit_k_min -9
_diffrn_reflns_limit_l_max 19
_diffrn_reflns_limit_l_min -19
_diffrn_reflns_number 8802
_diffrn_reflns_point_group_measured_fraction_full 0.979
_diffrn_reflns_point_group_measured_fraction_max 0.950
_diffrn_reflns_theta_full 67.679
_diffrn_reflns_theta_max 70.916
_diffrn_reflns_theta_min 2.841
_diffrn_source_current 1.1
_diffrn_source_power 0.05500000000000001
_diffrn_source_voltage 50.0
_diffrn_standards_number 0
_exptl_absorpt_coefficient_mu 0.682
_exptl_absorpt_correction_T_max 0.7531
_exptl_absorpt_correction_T_min 0.4786
_exptl_absorpt_correction_type multi-scan
_exptl_absorpt_process_details
;
SADABS-2016/2 (Bruker,2016/2) was used for absorption correction.
wR2(int) was 0.1380 before and 0.0855 after correction.
The Ratio of minimum to maximum transmission is 0.6355.
The \l/2 correction factor is Not present.
;
_exptl_crystal_density_diffrn 1.344
_exptl_crystal_description block
_exptl_crystal_F_000 408
_exptl_crystal_size_max 0.15
_exptl_crystal_size_mid 0.12
_exptl_crystal_size_min 0.1
_refine_diff_density_max 0.342
_refine_diff_density_min -0.301
_refine_diff_density_rms 0.064
_refine_ls_extinction_method none
_refine_ls_goodness_of_fit_ref 1.111
_refine_ls_hydrogen_treatment constr
_refine_ls_matrix_type full
_refine_ls_number_parameters 398
_refine_ls_number_reflns 3599
_refine_ls_number_restraints 88
_refine_ls_restrained_S_all 1.104
_refine_ls_R_factor_all 0.1449
_refine_ls_R_factor_gt 0.1050
_refine_ls_shift/su_max 0.000
_refine_ls_shift/su_mean 0.000
_refine_ls_structure_factor_coef Fsqd
_refine_ls_weighting_details 'w=1/[\s^2^(Fo^2^)+(0.1704P)^2^+0.4305P] where P=(Fo^2^+2Fc^2^)/3'
_refine_ls_weighting_scheme calc
_refine_ls_wR_factor_gt 0.2910
_refine_ls_wR_factor_ref 0.3339
_reflns_Friedel_coverage 0.000
_reflns_number_gt 2350
_reflns_number_total 3599
_reflns_threshold_expression 'I > 2\s(I)'
_cod_data_source_file d3ce00447c2.cif
_cod_data_source_block cu_20220408_ny_xwx_0m
_cod_depositor_comments 'Adding full bibliography for 7246917--7246918.cif.'
_cod_database_code 7246918
_shelx_shelxl_version_number 2018/3
_shelx_space_group_comment
;
The symmetry employed for this shelxl refinement is uniquely defined
by the following loop, which should always be used as a source of
symmetry information in preference to the above space-group names.
They are only intended as comments.
;
_shelx_estimated_absorpt_t_max 0.935
_shelx_estimated_absorpt_t_min 0.905
_olex2_refinement_description
;
1. Fixed Uiso
 At 1.2 times of:
  All C(H) groups
2. Restrained distances
 C16-C19 \\sim C16A-C19A
 with sigma of 0.04
 C18-C20 \\sim C18A-C20A
 with sigma of 0.04
 C15-C18 \\sim C15A-C18A
 with sigma of 0.04
 C17-C21 \\sim C17A-C21A
 with sigma of 0.04
 C11-C12 \\sim C11A-C12A
 with sigma of 0.02
 C11-C16 \\sim C11A-C16A
 with sigma of 0.02
 C12-C13 \\sim C12A-C13A
 with sigma of 0.02
 C13-C14 \\sim C13A-C14A
 with sigma of 0.02
 C22-C24 \\sim C22A-C24A
 with sigma of 0.04
 C24-C26 \\sim C24A-C26A
 with sigma of 0.04
 C16-C17 \\sim C16A-C17A
 with sigma of 0.02
 C15-C16 \\sim C15A-C16A
 with sigma of 0.04
 C15-C20 \\sim C15A-C20A
 with sigma of 0.04
 C17-C22 \\sim C17A-C22A
 with sigma of 0.02
 C16-C22 \\sim C16A-C22A
 with sigma of 0.04
 C17-C18 \\sim C17A-C18A
 with sigma of 0.04
 C18-C19 \\sim C18A-C19A
 with sigma of 0.04
 C18-C21 \\sim C18A-C21A
 with sigma of 0.04
 C21-C25 \\sim C21A-C25A
 with sigma of 0.04
 C21-C22 \\sim C21A-C22A
 with sigma of 0.02
 C21-C26 \\sim C21A-C26A
 with sigma of 0.02
 C22-C23 \\sim C22A-C23A
 with sigma of 0.02
 C15-C17 \\sim C15A-C17A
 with sigma of 0.04
 C23-C24 \\sim C23A-C24A
 with sigma of 0.02
 C15-C19 \\sim C15A-C19A
 with sigma of 0.04
 C24-C25 \\sim C24A-C25A
 with sigma of 0.02
 C16-C18 \\sim C16A-C18A
 with sigma of 0.04
 C25-C26 \\sim C25A-C26A
 with sigma of 0.02
 C16-C20 \\sim C16A-C20A
 with sigma of 0.04
 C17-C19 \\sim C17A-C19A
 with sigma of 0.04
 C17-C23 \\sim C17A-C23A
 with sigma of 0.04
 O1-C17 \\sim O1A-C17A
 with sigma of 0.04
 O1-C18 \\sim O1A-C18A
 with sigma of 0.04
 O1-C19 \\sim O1A-C19A
 with sigma of 0.04
 O1-C21 \\sim O1A-C21A
 with sigma of 0.04
 C18-C22 \\sim C18A-C22A
 with sigma of 0.04
 O1-C22 \\sim O1A-C22A
 with sigma of 0.04
 O1-C26 \\sim O1A-C26A
 with sigma of 0.04
 C19-C20 \\sim C19A-C20A
 with sigma of 0.04
 C11-C13 \\sim C11A-C13A
 with sigma of 0.04
 C11-C15 \\sim C11A-C15A
 with sigma of 0.04
 C11-C17 \\sim C11A-C17A
 with sigma of 0.04
 C21-C23 \\sim C21A-C23A
 with sigma of 0.04
 C12-C14 \\sim C12A-C14A
 with sigma of 0.04
 C12-C16 \\sim C12A-C16A
 with sigma of 0.04
 C22-C26 \\sim C22A-C26A
 with sigma of 0.04
 C13-C15 \\sim C13A-C15A
 with sigma of 0.04
 C23-C25 \\sim C23A-C25A
 with sigma of 0.04
 C14-C15 \\sim C14A-C15A
 with sigma of 0.04
 C14-C16 \\sim C14A-C16A
 with sigma of 0.04
 C14-C19 \\sim C14A-C19A
 with sigma of 0.04
 C14-C20 \\sim C14A-C20A
 with sigma of 0.04
3. Rigid body (RIGU) restrains
 C21, C22, C23, C24, C25, C26
 with sigma for 1-2 distances of 0.004 and sigma for 1-3 distances of 0.004
4. Others
 Sof(O1A)=Sof(C26A)=Sof(H26A)=Sof(C25A)=Sof(H25A)=Sof(C24A)=Sof(H24A)=
 Sof(C23A)=Sof(H23A)=Sof(C22A)=Sof(C21A)=Sof(C15A)=Sof(C16A)=Sof(C11A)=
 Sof(H11A)=Sof(C12A)=Sof(H12A)=Sof(C13A)=Sof(H13A)=Sof(C14A)=Sof(H14A)=
 Sof(C17A)=Sof(C18A)=Sof(C19A)=Sof(H19A)=Sof(C20A)=Sof(H20A)=1-FVAR(1)
 Sof(O1)=Sof(C14)=Sof(H14)=Sof(C13)=Sof(H13)=Sof(C12)=Sof(H12)=Sof(C11)=
 Sof(H11)=Sof(C20)=Sof(H20)=Sof(C15)=Sof(C16)=Sof(C17)=Sof(C18)=Sof(C19)=
 Sof(H19)=Sof(C21)=Sof(C22)=Sof(C23)=Sof(H23)=Sof(C24)=Sof(H24)=Sof(C25)=
 Sof(H25)=Sof(C26)=Sof(H26)=FVAR(1)
5.a Aromatic/amide H refined with riding coordinates:
 C14(H14), C13(H13), C12(H12), C11(H11), C20(H20), C19(H19), C23(H23),
 C24(H24), C25(H25), C26(H26), C5(H5), C10(H10), C26A(H26A), C25A(H25A),
 C24A(H24A), C23A(H23A), C11A(H11A), C12A(H12A), C13A(H13A), C14A(H14A),
 C19A(H19A), C20A(H20A)
5.b Fitted hexagon refined as free rotating group:
 C20(C15,C16,C17,C18,C19), C26A(C25A,C24A,C23A,C22A,C21A), C15A(C16A,C11A,C12A,
 C13A,C14A)
;
_olex2_submission_special_instructions 'No special instructions were received'

loop_
_space_group_symop_operation_xyz
'x, y, z'
'-x, -y, -z'

loop_
_atom_site_label
_atom_site_type_symbol
_atom_site_fract_x
_atom_site_fract_y
_atom_site_fract_z
_atom_site_U_iso_or_equiv
_atom_site_adp_type
_atom_site_occupancy
_atom_site_site_symmetry_order
_atom_site_calc_flag
_atom_site_refinement_flags_posn
_atom_site_refinement_flags_adp
_atom_site_refinement_flags_occupancy
_atom_site_disorder_assembly
_atom_site_disorder_group
O1 O 0.6059(16) 0.4955(15) 0.1808(9) 0.091(3) Uani 0.457(12) 1 d D . P A 1
C14 C 0.331(3) 0.281(3) 0.4581(13) 0.115(9) Uani 0.457(12) 1 d D . P A 1
H14 H 0.304472 0.362774 0.499184 0.138 Uiso 0.457(12) 1 calc R U P A 1
C13 C 0.306(4) 0.112(3) 0.4667(19) 0.142(15) Uani 0.457(12) 1 d D . P A 1
H13 H 0.264934 0.074871 0.515568 0.170 Uiso 0.457(12) 1 calc R U P A 1
C12 C 0.340(2) -0.005(3) 0.4036(16) 0.118(17) Uani 0.457(12) 1 d D . P A 1
H12 H 0.310478 -0.121027 0.407492 0.142 Uiso 0.457(12) 1 calc R U P A 1
C11 C 0.414(2) 0.042(2) 0.3357(13) 0.073(7) Uani 0.457(12) 1 d D . P A 1
H11 H 0.446839 -0.041109 0.297013 0.088 Uiso 0.457(12) 1 calc R U P A 1
C20 C 0.4318(15) 0.5008(14) 0.3822(7) 0.098(5) Uani 0.457(12) 1 d DG . P A 1
H20 H 0.402981 0.578522 0.424713 0.117 Uiso 0.457(12) 1 calc R U P A 1
C15 C 0.3992(19) 0.3285(16) 0.3863(8) 0.065(5) Uani 0.457(12) 1 d DG . P A 1
C16 C 0.4413(19) 0.2147(11) 0.3241(9) 0.046(3) Uani 0.457(12) 1 d DG . P A 1
C17 C 0.5159(17) 0.2733(12) 0.2577(8) 0.052(4) Uani 0.457(12) 1 d DG . P A 1
C18 C 0.5485(14) 0.4456(12) 0.2536(8) 0.068(4) Uani 0.457(12) 1 d DG . P A 1
C19 C 0.5064(12) 0.5594(10) 0.3158(8) 0.102(6) Uani 0.457(12) 1 d DG . P A 1
H19 H 0.528703 0.677131 0.312954 0.123 Uiso 0.457(12) 1 calc R U P A 1
C21 C 0.616(3) 0.337(2) 0.1351(16) 0.085(5) Uani 0.457(12) 1 d D . P A 1
C22 C 0.577(3) 0.197(2) 0.1783(13) 0.057(4) Uani 0.457(12) 1 d D . P A 1
C23 C 0.594(2) 0.031(2) 0.1455(13) 0.069(5) Uani 0.457(12) 1 d D . P A 1
H23 H 0.558705 -0.063869 0.172654 0.083 Uiso 0.457(12) 1 calc R U P A 1
C24 C 0.665(4) 0.014(3) 0.0711(15) 0.110(6) Uani 0.457(12) 1 d D . P A 1
H24 H 0.688725 -0.095874 0.050099 0.131 Uiso 0.457(12) 1 calc R U P A 1
C25 C 0.701(3) 0.153(3) 0.0272(16) 0.127(7) Uani 0.457(12) 1 d D . P A 1
H25 H 0.741771 0.135824 -0.025307 0.153 Uiso 0.457(12) 1 calc R U P A 1
C26 C 0.679(2) 0.315(3) 0.0574(15) 0.116(7) Uani 0.457(12) 1 d D . P A 1
H26 H 0.704963 0.409655 0.027022 0.139 Uiso 0.457(12) 1 calc R U P A 1
N1 N 0.8388(6) 0.3200(5) 0.4836(3) 0.0854(12) Uani 1 1 d . . . . .
N2 N 0.8740(5) -0.1158(5) 0.3452(3) 0.0832(11) Uani 1 1 d . . . . .
N3 N 1.1880(6) 0.3308(5) 0.0434(3) 0.0883(12) Uani 1 1 d . . . . .
N4 N 1.1233(6) 0.7653(5) 0.1716(3) 0.0912(13) Uani 1 1 d . . . . .
C1 C 0.8855(6) 0.3217(5) 0.4188(3) 0.0706(11) Uani 1 1 d . . . . .
C2 C 0.9469(5) 0.3248(5) 0.3390(3) 0.0639(10) Uani 1 1 d . . . . .
C3 C 0.9670(5) 0.1708(5) 0.2931(3) 0.0645(10) Uani 1 1 d . . . . .
C4 C 0.9180(6) 0.0130(5) 0.3238(3) 0.0698(11) Uani 1 1 d . . . . .
C5 C 1.0347(5) 0.1740(5) 0.2182(3) 0.0630(10) Uani 1 1 d . . . . .
H5 H 1.054174 0.071086 0.188448 0.076 Uiso 1 1 calc R U . . .
C6 C 1.0734(5) 0.3249(5) 0.1870(3) 0.0626(10) Uani 1 1 d . . . . .
C7 C 1.1376(6) 0.3289(5) 0.1076(3) 0.0716(11) Uani 1 1 d . . . . .
C8 C 1.0505(5) 0.4800(5) 0.2318(3) 0.0649(10) Uani 1 1 d . . . . .
C9 C 1.0901(6) 0.6378(5) 0.1984(3) 0.0758(12) Uani 1 1 d . . . . .
C10 C 0.9875(5) 0.4781(5) 0.3074(3) 0.0677(10) Uani 1 1 d . . . . .
H10 H 0.971687 0.581315 0.337849 0.081 Uiso 1 1 calc R U . . .
O1A O 0.4462(10) 0.4891(11) 0.3346(7) 0.101(4) Uani 0.543(12) 1 d D . P A 2
C26A C 0.343(2) 0.2909(19) 0.4336(11) 0.131(10) Uani 0.543(12) 1 d DG . P A 2
H26A H 0.319816 0.383275 0.470059 0.157 Uiso 0.543(12) 1 calc R U P A 2
C25A C 0.306(2) 0.126(2) 0.4524(9) 0.122(11) Uani 0.543(12) 1 d DG . P A 2
H25A H 0.257166 0.106174 0.501720 0.146 Uiso 0.543(12) 1 calc R U P A 2
C24A C 0.3399(19) -0.0088(16) 0.3991(11) 0.107(11) Uani 0.543(12) 1 d DG . P A 2
H24A H 0.314483 -0.121273 0.411932 0.129 Uiso 0.543(12) 1 calc R U P A 2
C23A C 0.4112(17) 0.0207(14) 0.3269(9) 0.073(6) Uani 0.543(12) 1 d DG . P A 2
H23A H 0.434450 -0.071622 0.290483 0.087 Uiso 0.543(12) 1 calc R U P A 2
C22A C 0.4484(18) 0.1853(16) 0.3081(9) 0.070(4) Uani 0.543(12) 1 d DG . P A 2
C21A C 0.4144(19) 0.3204(14) 0.3615(11) 0.075(4) Uani 0.543(12) 1 d DG . P A 2
C15A C 0.644(2) 0.3398(15) 0.1166(12) 0.084(5) Uani 0.543(12) 1 d DG . P A 2
C16A C 0.587(3) 0.2201(19) 0.1671(10) 0.079(6) Uani 0.543(12) 1 d DG . P A 2
C11A C 0.609(2) 0.0497(17) 0.1491(12) 0.092(7) Uani 0.543(12) 1 d DG . P A 2
H11A H 0.570050 -0.032197 0.183570 0.111 Uiso 0.543(12) 1 calc R U P A 2
C12A C 0.687(3) -0.0010(16) 0.0806(13) 0.105(7) Uani 0.543(12) 1 d DG . P A 2
H12A H 0.702136 -0.117521 0.068347 0.127 Uiso 0.543(12) 1 calc R U P A 2
C13A C 0.744(2) 0.119(2) 0.0302(10) 0.106(5) Uani 0.543(12) 1 d DG . P A 2
H13A H 0.797649 0.084080 -0.016615 0.127 Uiso 0.543(12) 1 calc R U P A 2
C14A C 0.722(2) 0.289(2) 0.0481(10) 0.099(5) Uani 0.543(12) 1 d DG . P A 2
H14A H 0.761077 0.371006 0.013647 0.119 Uiso 0.543(12) 1 calc R U P A 2
C17A C 0.5155(19) 0.2740(13) 0.2375(10) 0.060(3) Uani 0.543(12) 1 d D . P A 2
C18A C 0.4979(15) 0.4464(14) 0.2572(9) 0.071(3) Uani 0.543(12) 1 d D . P A 2
C19A C 0.5596(17) 0.5677(13) 0.2073(10) 0.110(5) Uani 0.543(12) 1 d D . P A 2
H19A H 0.561914 0.685495 0.222359 0.133 Uiso 0.543(12) 1 calc R U P A 2
C20A C 0.617(2) 0.503(2) 0.1340(12) 0.100(4) Uani 0.543(12) 1 d D . P A 2
H20A H 0.638970 0.580222 0.093419 0.120 Uiso 0.543(12) 1 calc R U P A 2

loop_
_atom_site_aniso_label
_atom_site_aniso_U_11
_atom_site_aniso_U_22
_atom_site_aniso_U_33
_atom_site_aniso_U_23
_atom_site_aniso_U_13
_atom_site_aniso_U_12
O1 0.074(6) 0.079(7) 0.123(10) 0.026(7) 0.020(7) 0.012(5)
C14 0.043(6) 0.25(3) 0.051(9) -0.045(11) 0.008(5) 0.033(10)
C13 0.079(14) 0.24(4) 0.103(17) 0.05(2) 0.004(11) -0.007(17)
C12 0.056(13) 0.17(3) 0.14(3) 0.11(2) -0.010(14) -0.003(13)
C11 0.064(11) 0.065(9) 0.095(13) 0.017(8) 0.016(9) 0.038(7)
C20 0.074(7) 0.094(10) 0.122(13) -0.032(9) 0.019(8) 0.022(6)
C15 0.060(6) 0.085(8) 0.053(11) -0.026(5) 0.024(6) 0.025(5)
C16 0.057(6) 0.035(5) 0.052(6) -0.007(5) 0.028(4) 0.006(4)
C17 0.045(6) 0.071(7) 0.048(7) 0.015(5) 0.018(4) 0.015(5)
C18 0.014(6) 0.081(7) 0.118(9) 0.022(6) 0.027(5) 0.014(4)
C19 0.050(6) 0.070(8) 0.175(16) -0.024(9) 0.001(7) 0.003(5)
C21 0.055(10) 0.113(10) 0.102(10) 0.056(8) 0.033(7) 0.006(6)
C22 0.056(7) 0.064(7) 0.060(6) 0.015(5) 0.026(6) 0.000(5)
C23 0.046(7) 0.089(9) 0.076(11) -0.015(7) 0.026(7) 0.018(6)
C24 0.066(9) 0.189(17) 0.072(9) -0.033(10) 0.024(8) 0.013(10)
C25 0.039(11) 0.26(2) 0.086(10) 0.032(11) 0.022(8) 0.028(12)
C26 0.029(10) 0.228(17) 0.110(10) 0.084(10) 0.033(7) 0.021(9)
N1 0.091(3) 0.080(2) 0.093(3) 0.009(2) 0.035(2) 0.014(2)
N2 0.089(3) 0.070(2) 0.098(3) 0.016(2) 0.032(2) 0.0108(18)
N3 0.097(3) 0.086(3) 0.090(3) 0.007(2) 0.039(2) 0.014(2)
N4 0.123(3) 0.063(2) 0.097(3) 0.013(2) 0.042(3) 0.013(2)
C1 0.074(2) 0.061(2) 0.081(3) 0.0081(19) 0.023(2) 0.0118(18)
C2 0.059(2) 0.062(2) 0.074(2) 0.0094(18) 0.0184(18) 0.0121(16)
C3 0.059(2) 0.061(2) 0.075(2) 0.0076(17) 0.0123(18) 0.0118(16)
C4 0.070(2) 0.061(2) 0.082(3) 0.0068(19) 0.020(2) 0.0148(18)
C5 0.063(2) 0.057(2) 0.072(2) 0.0071(17) 0.0169(18) 0.0130(16)
C6 0.058(2) 0.062(2) 0.071(2) 0.0063(17) 0.0160(17) 0.0130(16)
C7 0.069(2) 0.068(2) 0.082(3) 0.006(2) 0.023(2) 0.0124(18)
C8 0.066(2) 0.058(2) 0.073(2) 0.0096(17) 0.0165(19) 0.0114(16)
C9 0.090(3) 0.058(2) 0.083(3) 0.0058(19) 0.022(2) 0.016(2)
C10 0.070(2) 0.057(2) 0.079(3) 0.0033(17) 0.020(2) 0.0158(17)
O1A 0.065(5) 0.080(6) 0.151(9) -0.045(6) 0.016(6) 0.011(4)
C26A 0.098(12) 0.23(2) 0.060(12) -0.049(11) 0.010(8) 0.083(13)
C25A 0.077(11) 0.25(3) 0.054(7) 0.021(12) 0.023(7) 0.079(17)
C24A 0.087(16) 0.15(2) 0.106(17) 0.033(13) 0.045(12) 0.048(14)
C23A 0.059(9) 0.082(9) 0.084(10) 0.009(7) 0.031(7) 0.000(6)
C22A 0.059(5) 0.080(7) 0.068(7) -0.023(6) 0.005(5) 0.038(5)
C21A 0.057(5) 0.109(11) 0.063(9) -0.015(6) 0.022(5) 0.020(5)
C15A 0.044(6) 0.100(8) 0.120(14) 0.049(7) 0.034(8) 0.007(5)
C16A 0.053(8) 0.089(10) 0.092(11) 0.024(7) -0.002(7) 0.011(7)
C11A 0.088(12) 0.085(10) 0.098(14) 0.010(9) 0.003(9) -0.012(8)
C12A 0.085(12) 0.117(11) 0.106(14) -0.022(9) 0.003(8) 0.013(8)
C13A 0.052(11) 0.202(15) 0.066(7) 0.017(8) 0.011(6) 0.026(8)
C14A 0.028(8) 0.170(13) 0.111(10) 0.057(10) 0.028(6) 0.019(7)
C17A 0.062(6) 0.060(6) 0.062(7) 0.008(4) 0.019(5) 0.001(5)
C18A 0.030(7) 0.072(6) 0.117(8) 0.008(5) 0.026(5) 0.010(4)
C19A 0.095(8) 0.048(5) 0.196(16) 0.028(7) 0.038(8) 0.010(5)
C20A 0.077(6) 0.101(9) 0.132(13) 0.028(9) 0.036(9) 0.022(5)

loop_
_atom_type_symbol
_atom_type_description
_atom_type_scat_dispersion_real
_atom_type_scat_dispersion_imag
_atom_type_scat_source
C C 0.0181 0.0091 'International Tables Vol C Tables 4.2.6.8 and 6.1.1.4'
H H 0.0000 0.0000 'International Tables Vol C Tables 4.2.6.8 and 6.1.1.4'
N N 0.0311 0.0180 'International Tables Vol C Tables 4.2.6.8 and 6.1.1.4'
O O 0.0492 0.0322 'International Tables Vol C Tables 4.2.6.8 and 6.1.1.4'

loop_
_geom_angle_atom_site_label_1
_geom_angle_atom_site_label_2
_geom_angle_atom_site_label_3
_geom_angle
_geom_angle_site_symmetry_1
_geom_angle_site_symmetry_3
_geom_angle_publ_flag
C18 O1 C21 101.5(11) . . ?
C13 C14 H14 121.2 . . ?
C13 C14 C15 117.6(17) . . ?
C15 C14 H14 121.2 . . ?
C14 C13 H13 120.1 . . ?
C14 C13 C12 119.9(19) . . ?
C12 C13 H13 120.1 . . ?
C13 C12 H12 119.0 . . ?
C11 C12 C13 122.1(15) . . ?
C11 C12 H12 119.0 . . ?
C12 C11 H11 120.2 . . ?
C12 C11 C16 119.5(13) . . ?
C16 C11 H11 120.2 . . ?
C15 C20 H20 120.0 . . ?
C15 C20 C19 120.0 . . ?
C19 C20 H20 120.0 . . ?
C20 C15 C14 115.9(11) . . ?
C16 C15 C14 124.0(11) . . ?
C16 C15 C20 120.0 . . ?
C15 C16 C11 116.6(10) . . ?
C15 C16 C17 120.0 . . ?
C17 C16 C11 123.3(10) . . ?
C16 C17 C22 137.0(9) . . ?
C18 C17 C16 120.0 . . ?
C18 C17 C22 103.0(9) . . ?
O1 C18 C17 116.6(8) . . ?
O1 C18 C19 123.0(8) . . ?
C17 C18 C19 120.0 . . ?
C20 C19 H19 120.0 . . ?
C18 C19 C20 120.0 . . ?
C18 C19 H19 120.0 . . ?
C22 C21 O1 114.5(14) . . ?
C22 C21 C26 120.3(14) . . ?
C26 C21 O1 124.8(16) . . ?
C21 C22 C17 103.8(11) . . ?
C21 C22 C23 121.8(11) . . ?
C23 C22 C17 134.4(14) . . ?
C22 C23 H23 121.5 . . ?
C24 C23 C22 116.9(12) . . ?
C24 C23 H23 121.5 . . ?
C23 C24 H24 119.5 . . ?
C25 C24 C23 121.1(15) . . ?
C25 C24 H24 119.5 . . ?
C24 C25 H25 119.0 . . ?
C26 C25 C24 122.1(16) . . ?
C26 C25 H25 119.0 . . ?
C21 C26 H26 121.2 . . ?
C25 C26 C21 117.6(15) . . ?
C25 C26 H26 121.2 . . ?
N1 C1 C2 178.9(5) . . ?
C3 C2 C1 119.5(3) . . ?
C10 C2 C1 120.3(4) . . ?
C10 C2 C3 120.2(4) . . ?
C2 C3 C4 120.2(4) . . ?
C5 C3 C2 119.3(4) . . ?
C5 C3 C4 120.5(4) . . ?
N2 C4 C3 177.0(5) . . ?
C3 C5 H5 119.9 . . ?
C6 C5 C3 120.2(4) . . ?
C6 C5 H5 119.9 . . ?
C5 C6 C7 120.4(4) . . ?
C5 C6 C8 120.8(4) . . ?
C8 C6 C7 118.8(4) . . ?
N3 C7 C6 179.3(5) . . ?
C6 C8 C9 120.4(4) . . ?
C10 C8 C6 119.4(4) . . ?
C10 C8 C9 120.1(4) . . ?
N4 C9 C8 179.5(6) . . ?
C2 C10 H10 120.0 . . ?
C8 C10 C2 120.0(4) . . ?
C8 C10 H10 120.0 . . ?
C18A O1A C21A 99.4(9) . . ?
C25A C26A H26A 120.0 . . ?
C25A C26A C21A 120.0 . . ?
C21A C26A H26A 120.0 . . ?
C26A C25A H25A 120.0 . . ?
C26A C25A C24A 120.0 . . ?
C24A C25A H25A 120.0 . . ?
C25A C24A H24A 120.0 . . ?
C23A C24A C25A 120.0 . . ?
C23A C24A H24A 120.0 . . ?
C24A C23A H23A 120.0 . . ?
C22A C23A C24A 120.0 . . ?
C22A C23A H23A 120.0 . . ?
C23A C22A C21A 120.0 . . ?
C23A C22A C17A 137.8(9) . . ?
C21A C22A C17A 102.2(9) . . ?
C26A C21A O1A 123.0(11) . . ?
C22A C21A O1A 116.8(11) . . ?
C22A C21A C26A 120.0 . . ?
C16A C15A C14A 120.0 . . ?
C20A C15A C16A 118.7(11) . . ?
C20A C15A C14A 121.3(11) . . ?
C15A C16A C11A 120.0 . . ?
C15A C16A C17A 119.1(10) . . ?
C11A C16A C17A 120.9(10) . . ?
C16A C11A H11A 120.0 . . ?
C12A C11A C16A 120.0 . . ?
C12A C11A H11A 120.0 . . ?
C11A C12A H12A 120.0 . . ?
C11A C12A C13A 120.0 . . ?
C13A C12A H12A 120.0 . . ?
C12A C13A H13A 120.0 . . ?
C14A C13A C12A 120.0 . . ?
C14A C13A H13A 120.0 . . ?
C15A C14A H14A 120.0 . . ?
C13A C14A C15A 120.0 . . ?
C13A C14A H14A 120.0 . . ?
C16A C17A C22A 134.4(10) . . ?
C16A C17A C18A 120.9(11) . . ?
C18A C17A C22A 104.6(10) . . ?
O1A C18A C17A 116.6(9) . . ?
O1A C18A C19A 122.6(11) . . ?
C17A C18A C19A 119.8(11) . . ?
C18A C19A H19A 122.3 . . ?
C20A C19A C18A 115.4(11) . . ?
C20A C19A H19A 122.3 . . ?
C15A C20A C19A 125.2(13) . . ?
C15A C20A H20A 117.4 . . ?
C19A C20A H20A 117.4 . . ?

loop_
_geom_bond_atom_site_label_1
_geom_bond_atom_site_label_2
_geom_bond_distance
_geom_bond_site_symmetry_2
_geom_bond_publ_flag
O1 C18 1.385(15) . ?
O1 C21 1.43(2) . ?
C14 H14 0.9500 . ?
C14 C13 1.363(18) . ?
C14 C15 1.407(19) . ?
C13 H13 0.9500 . ?
C13 C12 1.391(17) . ?
C12 H12 0.9500 . ?
C12 C11 1.381(14) . ?
C11 H11 0.9500 . ?
C11 C16 1.405(13) . ?
C20 H20 0.9500 . ?
C20 C15 1.3900 . ?
C20 C19 1.3900 . ?
C15 C16 1.3900 . ?
C16 C17 1.3900 . ?
C17 C18 1.3900 . ?
C17 C22 1.528(13) . ?
C18 C19 1.3900 . ?
C19 H19 0.9500 . ?
C21 C22 1.391(15) . ?
C21 C26 1.413(15) . ?
C22 C23 1.403(13) . ?
C23 H23 0.9500 . ?
C23 C24 1.395(13) . ?
C24 H24 0.9500 . ?
C24 C25 1.390(17) . ?
C25 H25 0.9500 . ?
C25 C26 1.376(17) . ?
C26 H26 0.9500 . ?
N1 C1 1.152(6) . ?
N2 C4 1.157(5) . ?
N3 C7 1.158(6) . ?
N4 C9 1.159(6) . ?
C1 C2 1.434(6) . ?
C2 C3 1.414(6) . ?
C2 C10 1.392(6) . ?
C3 C4 1.436(6) . ?
C3 C5 1.388(6) . ?
C5 H5 0.9500 . ?
C5 C6 1.368(5) . ?
C6 C7 1.439(6) . ?
C6 C8 1.419(6) . ?
C8 C9 1.434(6) . ?
C8 C10 1.377(6) . ?
C10 H10 0.9500 . ?
O1A C21A 1.456(15) . ?
O1A C18A 1.388(17) . ?
C26A H26A 0.9500 . ?
C26A C25A 1.3900 . ?
C26A C21A 1.3900 . ?
C25A H25A 0.9500 . ?
C25A C24A 1.3900 . ?
C24A H24A 0.9500 . ?
C24A C23A 1.3900 . ?
C23A H23A 0.9500 . ?
C23A C22A 1.3900 . ?
C22A C21A 1.3900 . ?
C22A C17A 1.519(13) . ?
C15A C16A 1.3900 . ?
C15A C14A 1.3900 . ?
C15A C20A 1.339(17) . ?
C16A C11A 1.3900 . ?
C16A C17A 1.393(13) . ?
C11A H11A 0.9500 . ?
C11A C12A 1.3900 . ?
C12A H12A 0.9500 . ?
C12A C13A 1.3900 . ?
C13A H13A 0.9500 . ?
C13A C14A 1.3900 . ?
C14A H14A 0.9500 . ?
C17A C18A 1.403(13) . ?
C18A C19A 1.408(16) . ?
C19A H19A 0.9500 . ?
C19A C20A 1.399(19) . ?
C20A H20A 0.9500 . ?

loop_
_geom_torsion_atom_site_label_1
_geom_torsion_atom_site_label_2
_geom_torsion_atom_site_label_3
_geom_torsion_atom_site_label_4
_geom_torsion
_geom_torsion_site_symmetry_1
_geom_torsion_site_symmetry_2
_geom_torsion_site_symmetry_3
_geom_torsion_site_symmetry_4
_geom_torsion_publ_flag
O1 C18 C19 C20 172.8(13) . . . . ?
O1 C21 C22 C17 7(2) . . . . ?
O1 C21 C22 C23 -175(2) . . . . ?
O1 C21 C26 C25 172(2) . . . . ?
C14 C13 C12 C11 6(3) . . . . ?
C14 C15 C16 C11 -0.4(14) . . . . ?
C14 C15 C16 C17 -176.6(14) . . . . ?
C13 C14 C15 C20 -176.8(16) . . . . ?
C13 C14 C15 C16 0(2) . . . . ?
C13 C12 C11 C16 -7(2) . . . . ?
C12 C11 C16 C15 3.7(14) . . . . ?
C12 C11 C16 C17 179.7(11) . . . . ?
C11 C16 C17 C18 -175.9(13) . . . . ?
C11 C16 C17 C22 5(2) . . . . ?
C20 C15 C16 C11 176.2(12) . . . . ?
C20 C15 C16 C17 0.0 . . . . ?
C15 C14 C13 C12 -3(3) . . . . ?
C15 C20 C19 C18 0.0 . . . . ?
C15 C16 C17 C18 0.0 . . . . ?
C15 C16 C17 C22 -179(2) . . . . ?
C16 C17 C18 O1 -173.3(12) . . . . ?
C16 C17 C18 C19 0.0 . . . . ?
C16 C17 C22 C21 171.8(14) . . . . ?
C16 C17 C22 C23 -6(4) . . . . ?
C17 C18 C19 C20 0.0 . . . . ?
C17 C22 C23 C24 -177(3) . . . . ?
C18 O1 C21 C22 -3(2) . . . . ?
C18 O1 C21 C26 -176(2) . . . . ?
C18 C17 C22 C21 -7.0(16) . . . . ?
C18 C17 C22 C23 175(2) . . . . ?
C19 C20 C15 C14 176.9(13) . . . . ?
C19 C20 C15 C16 0.0 . . . . ?
C21 O1 C18 C17 -1.9(16) . . . . ?
C21 O1 C18 C19 -175.0(14) . . . . ?
C21 C22 C23 C24 5(2) . . . . ?
C22 C17 C18 O1 5.8(14) . . . . ?
C22 C17 C18 C19 179.0(14) . . . . ?
C22 C21 C26 C25 0(3) . . . . ?
C22 C23 C24 C25 -6(3) . . . . ?
C23 C24 C25 C26 4(3) . . . . ?
C24 C25 C26 C21 -1(3) . . . . ?
C26 C21 C22 C17 180(2) . . . . ?
C26 C21 C22 C23 -2(2) . . . . ?
C1 C2 C3 C4 3.2(6) . . . . ?
C1 C2 C3 C5 -176.7(4) . . . . ?
C1 C2 C10 C8 178.3(4) . . . . ?
C2 C3 C5 C6 -3.2(6) . . . . ?
C3 C2 C10 C8 -1.2(6) . . . . ?
C3 C5 C6 C7 -177.7(4) . . . . ?
C3 C5 C6 C8 2.0(6) . . . . ?
C4 C3 C5 C6 176.8(4) . . . . ?
C5 C6 C8 C9 -179.5(4) . . . . ?
C5 C6 C8 C10 -0.4(6) . . . . ?
C6 C8 C10 C2 0.0(6) . . . . ?
C7 C6 C8 C9 0.2(6) . . . . ?
C7 C6 C8 C10 179.3(4) . . . . ?
C9 C8 C10 C2 179.1(4) . . . . ?
C10 C2 C3 C4 -177.2(4) . . . . ?
C10 C2 C3 C5 2.8(6) . . . . ?
O1A C18A C19A C20A 175.9(13) . . . . ?
C26A C25A C24A C23A 0.0 . . . . ?
C25A C26A C21A O1A 175.8(12) . . . . ?
C25A C26A C21A C22A 0.0 . . . . ?
C25A C24A C23A C22A 0.0 . . . . ?
C24A C23A C22A C21A 0.0 . . . . ?
C24A C23A C22A C17A -176.4(14) . . . . ?
C23A C22A C21A O1A -176.1(12) . . . . ?
C23A C22A C21A C26A 0.0 . . . . ?
C23A C22A C17A C16A -10(3) . . . . ?
C23A C22A C17A C18A 172.4(12) . . . . ?
C22A C17A C18A O1A 6.4(13) . . . . ?
C22A C17A C18A C19A 175.7(12) . . . . ?
C21A O1A C18A C17A -5.3(12) . . . . ?
C21A O1A C18A C19A -174.2(13) . . . . ?
C21A C26A C25A C24A 0.0 . . . . ?
C21A C22A C17A C16A 174(2) . . . . ?
C21A C22A C17A C18A -4.3(10) . . . . ?
C15A C16A C11A C12A 0.0 . . . . ?
C15A C16A C17A C22A -176.7(13) . . . . ?
C15A C16A C17A C18A 1(2) . . . . ?
C16A C15A C14A C13A 0.0 . . . . ?
C16A C15A C20A C19A 10(3) . . . . ?
C16A C11A C12A C13A 0.0 . . . . ?
C16A C17A C18A O1A -171.8(15) . . . . ?
C16A C17A C18A C19A -3(2) . . . . ?
C11A C16A C17A C22A 1(3) . . . . ?
C11A C16A C17A C18A 178.2(12) . . . . ?
C11A C12A C13A C14A 0.0 . . . . ?
C12A C13A C14A C15A 0.0 . . . . ?
C14A C15A C16A C11A 0.0 . . . . ?
C14A C15A C16A C17A 177.3(19) . . . . ?
C14A C15A C20A C19A -171.4(14) . . . . ?
C17A C22A C21A O1A 1.4(10) . . . . ?
C17A C22A C21A C26A 177.5(10) . . . . ?
C17A C16A C11A C12A -177.2(19) . . . . ?
C17A C18A C19A C20A 7.3(19) . . . . ?
C18A O1A C21A C26A -173.9(10) . . . . ?
C18A O1A C21A C22A 2.0(10) . . . . ?
C18A C19A C20A C15A -12(3) . . . . ?
C20A C15A C16A C11A 178(2) . . . . ?
C20A C15A C16A C17A -4.5(19) . . . . ?
C20A C15A C14A C13A -178(2) . . . . ?
